data_2108037
loop_
_publ_author_name
'Szell, Patrick M. J.'
'Gabidullin, Bulat'
'Bryce, David L.'

_publ_section_title
;
 1,3,5-Tri(iodoethynyl)-2,4,6-trifluorobenzene: halogen-bonded frameworks
 and NMR spectroscopic analysis
;
_journal_coeditor_code XM5005
_journal_issue 2
_journal_name_full 'Acta Crystallographica Section B'
_journal_page_first
;
;
_journal_paper_doi 10.1107/S2052520617000944
_journal_volume 73
_journal_year 2017
_chemical_formula_sum 'C31 H24 Br F2 P'
_chemical_formula_weight 545.38
_chemical_melting_point 505
_space_group_crystal_system monoclinic
_space_group_IT_number 14
_space_group_name_Hall '-P 2yn'
_space_group_name_H-M_alt 'P 1 21/n 1'
_symmetry_space_group_name_Hall '-P 2yn'
_symmetry_space_group_name_H-M 'P 1 21/n 1'
_atom_sites_solution_hydrogens geom
_audit_creation_method SHELXL-2013
_cell_angle_alpha 90
_cell_angle_beta 96.2767(17)
_cell_angle_gamma 90
_cell_formula_units_Z 4
_cell_length_a 10.7103(4)
_cell_length_b 18.0967(6)
_cell_length_c 13.6486(5)
_cell_measurement_reflns_used 9940
_cell_measurement_temperature 200(2)
_cell_measurement_theta_max 28.17
_cell_measurement_theta_min 2.25
_cell_volume 2629.53(16)
_computing_cell_refinement 'APEX II, Bruker (2009)'
_computing_data_collection 'APEX II, Bruker (2009)'
_computing_data_reduction 'XPREP, Bruker (2009)'
_computing_molecular_graphics 'SHELXTL, Bruker (2004)'
_computing_publication_material 'SHELXTL, Bruker (2004)'
_computing_structure_refinement 'SHELXL-2013 (Sheldrick, 2013)'
_computing_structure_solution 'SHELXS-03 (Sheldrick, 2003)'
_diffrn_ambient_temperature 200(2)
_diffrn_measured_fraction_theta_full 0.990
_diffrn_measured_fraction_theta_max 0.989
_diffrn_measurement_device_type 'Bruker APEX-II CCD'
_diffrn_measurement_method '\f and \w scans'
_diffrn_radiation_type MoK\a
_diffrn_radiation_wavelength 0.71073
_diffrn_reflns_av_R_equivalents 0.0381
_diffrn_reflns_limit_h_max 13
_diffrn_reflns_limit_h_min -14
_diffrn_reflns_limit_k_max 24
_diffrn_reflns_limit_k_min -22
_diffrn_reflns_limit_l_max 15
_diffrn_reflns_limit_l_min -18
_diffrn_reflns_number 23062
_diffrn_reflns_theta_full 25.242
_diffrn_reflns_theta_max 28.303
_diffrn_reflns_theta_min 1.876
_exptl_absorpt_coefficient_mu 1.656
_exptl_absorpt_correction_T_max 0.7457
_exptl_absorpt_correction_T_min 0.5403
_exptl_absorpt_correction_type multi-scan
_exptl_absorpt_process_details 'SADABS, Bruker (2003)'
_exptl_crystal_colour colourless
_exptl_crystal_density_diffrn 1.378
_exptl_crystal_density_meas ?
_exptl_crystal_description block
_exptl_crystal_F_000 1112
_exptl_crystal_size_max 0.310
_exptl_crystal_size_mid 0.200
_exptl_crystal_size_min 0.120
_refine_diff_density_max 0.736
_refine_diff_density_min -0.230
_refine_ls_extinction_method none
_refine_ls_goodness_of_fit_ref 1.052
_refine_ls_hydrogen_treatment constr
_refine_ls_matrix_type full
_refine_ls_number_parameters 316
_refine_ls_number_reflns 6468
_refine_ls_number_restraints 0
_refine_ls_restrained_S_all 1.052
_refine_ls_R_factor_all 0.0450
_refine_ls_R_factor_gt 0.0318
_refine_ls_shift/su_max 0.000
_refine_ls_shift/su_mean 0.000
_refine_ls_structure_factor_coef Fsqd
_refine_ls_weighting_details 'w=1/[\s^2^(Fo^2^)+(0.0496P)^2^+0.0687P] where P=(Fo^2^+2Fc^2^)/3'
_refine_ls_weighting_scheme calc
_refine_ls_wR_factor_gt 0.0850
_refine_ls_wR_factor_ref 0.0906
_reflns_number_gt 5130
_reflns_number_total 6468
_reflns_threshold_expression 'I > 2\s(I)'
_cod_data_source_file xm5005sup1.cif
_cod_data_source_block g
_cod_depositor_comments
;
The following automatic conversions were performed:

'_exptl_crystal_density_meas' value 'n/a' was changed to '?' - the
value is perceived as not measured.

Automatic conversion script
Id: cif_fix_values 4973 2017-02-22 13:04:09Z antanas 
;
_cod_database_code 2108037
_shelx_space_group_comment
;
The symmetry employed for this shelxl refinement is uniquely defined
by the following loop, which should always be used as a source of
symmetry information in preference to the above space-group names.
They are only intended as comments.
;
_shelx_estimated_absorpt_t_min 0.628
_shelx_estimated_absorpt_t_max 0.826
_shelxl_version_number .2013

loop_
_space_group_symop_operation_xyz
'x, y, z'
'-x+1/2, y+1/2, -z+1/2'
'-x, -y, -z'
'x-1/2, -y-1/2, z-1/2'

loop_
_atom_site_type_symbol
_atom_site_label
_atom_site_fract_x
_atom_site_fract_y
_atom_site_fract_z
_atom_site_U_iso_or_equiv
_atom_site_adp_type
_atom_site_calc_flag
_atom_site_occupancy
Br Br1 0.22490(2) 0.13487(2) 0.43619(2) 0.04784(8) Uani d 1
P P2 0.07493(4) 0.22513(2) 0.88779(3) 0.03406(10) Uani d 1
F F1 0.03730(16) 0.40892(8) 0.46822(10) 0.0914(5) Uani d 1
F F2 -0.41283(13) 0.01830(7) 0.69158(12) 0.0824(4) Uani d 1
C C1 -0.06517(15) 0.24476(8) 0.80144(12) 0.0345(3) Uani d 1
H H1A -0.1159 0.2800 0.8373 0.041 Uiso calc 1
C C2 -0.03418(14) 0.28687(8) 0.71026(12) 0.0348(3) Uani d 1
C C3 0.00555(17) 0.25307(10) 0.62718(13) 0.0437(4) Uani d 1
H H3A 0.0156 0.2009 0.6264 0.052 Uiso calc 1
C C4 0.03064(18) 0.29387(11) 0.54581(14) 0.0502(4) Uani d 1
H H4A 0.0597 0.2706 0.4902 0.060 Uiso calc 1
C C5 0.0123(2) 0.36875(11) 0.54776(15) 0.0545(5) Uani d 1
C C6 -0.0285(2) 0.40439(10) 0.62622(15) 0.0539(5) Uani d 1
H H6A -0.0411 0.4564 0.6249 0.065 Uiso calc 1
C C7 -0.05125(18) 0.36317(9) 0.70815(14) 0.0438(4) Uani d 1
H H7A -0.0789 0.3874 0.7637 0.053 Uiso calc 1
C C8 -0.15161(16) 0.17846(8) 0.77687(12) 0.0369(3) Uani d 1
C C9 -0.27797(17) 0.19013(10) 0.78484(15) 0.0491(4) Uani d 1
H H9A -0.3041 0.2360 0.8097 0.059 Uiso calc 1
C C10 -0.3666(2) 0.13647(12) 0.75734(19) 0.0631(6) Uani d 1
H H10A -0.4533 0.1448 0.7625 0.076 Uiso calc 1
C C11 -0.3253(2) 0.07062(11) 0.72223(16) 0.0571(5) Uani d 1
C C12 -0.2030(2) 0.05595(10) 0.71450(16) 0.0561(5) Uani d 1
H H12A -0.1781 0.0094 0.6911 0.067 Uiso calc 1
C C13 -0.11431(19) 0.11058(10) 0.74164(15) 0.0487(4) Uani d 1
H H13A -0.0280 0.1015 0.7361 0.058 Uiso calc 1
C C14 0.16143(15) 0.30955(9) 0.91195(12) 0.0362(3) Uani d 1
C C15 0.09795(18) 0.37143(9) 0.94162(15) 0.0456(4) Uani d 1
H H15A 0.0100 0.3695 0.9454 0.055 Uiso calc 1
C C16 0.16417(19) 0.43584(10) 0.96559(15) 0.0531(5) Uani d 1
H H16A 0.1212 0.4785 0.9849 0.064 Uiso calc 1
C C17 0.2917(2) 0.43838(11) 0.96161(15) 0.0535(5) Uani d 1
H H17A 0.3364 0.4828 0.9780 0.064 Uiso calc 1
C C18 0.35559(19) 0.37695(11) 0.93400(16) 0.0526(5) Uani d 1
H H18A 0.4440 0.3788 0.9324 0.063 Uiso calc 1
C C19 0.29005(16) 0.31247(10) 0.90867(14) 0.0452(4) Uani d 1
H H19A 0.3335 0.2702 0.8890 0.054 Uiso calc 1
C C20 0.02941(16) 0.19444(9) 1.00369(12) 0.0396(4) Uani d 1
C C21 -0.09399(18) 0.19003(11) 1.02372(14) 0.0512(4) Uani d 1
H H21A -0.1602 0.2041 0.9753 0.061 Uiso calc 1
C C22 -0.1204(2) 0.16487(13) 1.11547(17) 0.0644(6) Uani d 1
H H22A -0.2051 0.1623 1.1299 0.077 Uiso calc 1
C C23 -0.0258(3) 0.14380(13) 1.18501(17) 0.0672(6) Uani d 1
H H23A -0.0451 0.1248 1.2465 0.081 Uiso calc 1
C C24 0.0970(2) 0.14986(14) 1.16656(17) 0.0688(6) Uani d 1
H H24A 0.1628 0.1361 1.2156 0.083 Uiso calc 1
C C25 0.1249(2) 0.17610(13) 1.07640(15) 0.0591(5) Uani d 1
H H25A 0.2100 0.1816 1.0642 0.071 Uiso calc 1
C C26 0.17181(16) 0.15494(10) 0.84172(14) 0.0436(4) Uani d 1
C C27 0.23129(18) 0.16827(13) 0.75753(15) 0.0550(5) Uani d 1
H H27A 0.2296 0.2162 0.7290 0.066 Uiso calc 1
C C28 0.2937(2) 0.11005(18) 0.71545(17) 0.0734(7) Uani d 1
H H28A 0.3323 0.1179 0.6569 0.088 Uiso calc 1
C C29 0.2987(2) 0.04218(15) 0.7591(2) 0.0807(8) Uani d 1
H H29A 0.3417 0.0030 0.7307 0.097 Uiso calc 1
C C30 0.2436(2) 0.02966(13) 0.8417(2) 0.0794(7) Uani d 1
H H30A 0.2503 -0.0177 0.8719 0.095 Uiso calc 1
C C31 0.1773(2) 0.08517(10) 0.88304(18) 0.0595(5) Uani d 1
H H31A 0.1358 0.0753 0.9397 0.071 Uiso calc 1

loop_
_atom_site_aniso_label
_atom_site_aniso_U_11
_atom_site_aniso_U_22
_atom_site_aniso_U_33
_atom_site_aniso_U_12
_atom_site_aniso_U_13
_atom_site_aniso_U_23
Br1 0.05151(12) 0.04394(11) 0.04840(13) -0.00252(7) 0.00687(9) 0.00800(7)
P2 0.0360(2) 0.0346(2) 0.0314(2) 0.00084(15) 0.00276(16) 0.00067(15)
F1 0.1328(13) 0.0846(10) 0.0611(9) -0.0088(9) 0.0306(9) 0.0300(7)
F2 0.0844(9) 0.0650(8) 0.0985(11) -0.0434(7) 0.0139(8) -0.0182(7)
C1 0.0356(8) 0.0334(7) 0.0339(8) -0.0006(6) 0.0010(6) -0.0011(6)
C2 0.0350(8) 0.0356(8) 0.0324(8) -0.0018(6) -0.0030(6) 0.0010(6)
C3 0.0487(10) 0.0416(9) 0.0396(9) 0.0040(7) -0.0004(8) -0.0015(7)
C4 0.0506(10) 0.0642(12) 0.0362(9) -0.0011(9) 0.0065(8) -0.0021(8)
C5 0.0610(12) 0.0609(12) 0.0420(11) -0.0085(9) 0.0071(9) 0.0142(9)
C6 0.0709(13) 0.0396(9) 0.0510(11) -0.0026(8) 0.0053(10) 0.0095(8)
C7 0.0539(11) 0.0378(9) 0.0393(9) -0.0019(7) 0.0036(8) -0.0012(7)
C8 0.0437(9) 0.0347(8) 0.0318(8) -0.0049(6) 0.0012(7) -0.0003(6)
C9 0.0462(10) 0.0473(10) 0.0547(12) -0.0057(8) 0.0097(9) -0.0117(8)
C10 0.0491(12) 0.0684(14) 0.0736(16) -0.0179(9) 0.0154(11) -0.0152(11)
C11 0.0693(13) 0.0474(10) 0.0545(12) -0.0285(9) 0.0065(10) -0.0030(9)
C12 0.0742(14) 0.0342(9) 0.0584(12) -0.0066(8) 0.0005(10) -0.0057(8)
C13 0.0536(11) 0.0382(9) 0.0533(11) 0.0006(8) 0.0015(9) -0.0057(8)
C14 0.0370(8) 0.0406(8) 0.0298(8) -0.0044(6) -0.0016(6) 0.0008(6)
C15 0.0413(9) 0.0493(10) 0.0456(10) 0.0002(7) 0.0024(8) -0.0068(8)
C16 0.0617(12) 0.0449(10) 0.0519(12) 0.0002(9) 0.0030(9) -0.0102(8)
C17 0.0624(12) 0.0493(10) 0.0468(11) -0.0176(9) -0.0032(9) -0.0030(8)
C18 0.0408(10) 0.0667(12) 0.0498(11) -0.0108(9) 0.0024(8) -0.0015(9)
C19 0.0396(9) 0.0488(10) 0.0465(10) 0.0020(7) 0.0017(8) -0.0008(8)
C20 0.0461(9) 0.0404(8) 0.0322(8) -0.0025(7) 0.0036(7) 0.0013(7)
C21 0.0499(11) 0.0620(11) 0.0425(10) 0.0076(9) 0.0085(8) 0.0074(9)
C22 0.0654(14) 0.0783(14) 0.0532(13) 0.0013(11) 0.0237(11) 0.0083(11)
C23 0.0856(17) 0.0777(15) 0.0397(11) -0.0040(12) 0.0138(11) 0.0146(10)
C24 0.0719(15) 0.0884(16) 0.0426(12) -0.0040(12) -0.0083(11) 0.0171(11)
C25 0.0495(11) 0.0805(14) 0.0454(11) -0.0082(10) -0.0033(9) 0.0116(10)
C26 0.0387(9) 0.0441(9) 0.0469(10) 0.0077(7) 0.0001(8) -0.0053(8)
C27 0.0452(10) 0.0748(13) 0.0444(11) 0.0127(9) 0.0025(8) -0.0023(10)
C28 0.0504(12) 0.122(2) 0.0470(12) 0.0174(13) 0.0001(10) -0.0247(14)
C29 0.0694(16) 0.0782(17) 0.091(2) 0.0267(13) -0.0089(14) -0.0369(15)
C30 0.0761(16) 0.0502(12) 0.110(2) 0.0168(11) 0.0015(15) -0.0166(13)
C31 0.0598(12) 0.0418(10) 0.0770(15) 0.0073(8) 0.0077(11) -0.0035(9)

loop_
_atom_type_symbol
_atom_type_description
_atom_type_scat_dispersion_real
_atom_type_scat_dispersion_imag
_atom_type_scat_source
C C 0.0033 0.0016 'International Tables Vol C Tables 4.2.6.8 and 6.1.1.4'
H H 0.0000 0.0000 'International Tables Vol C Tables 4.2.6.8 and 6.1.1.4'
F F 0.0171 0.0103 'International Tables Vol C Tables 4.2.6.8 and 6.1.1.4'
P P 0.1023 0.0942 'International Tables Vol C Tables 4.2.6.8 and 6.1.1.4'
Br Br -0.2901 2.4595 'International Tables Vol C Tables 4.2.6.8 and 6.1.1.4'

loop_
_geom_angle_atom_site_label_1
_geom_angle_atom_site_label_2
_geom_angle_atom_site_label_3
_geom_angle
C20 P2 C26 108.23(8)
C20 P2 C14 106.60(8)
C26 P2 C14 111.05(8)
C20 P2 C1 110.10(8)
C26 P2 C1 111.98(8)
C14 P2 C1 108.75(7)
C2 C1 C8 113.15(13)
C2 C1 P2 112.59(10)
C8 C1 P2 114.89(11)
C7 C2 C3 117.96(16)
C7 C2 C1 118.17(15)
C3 C2 C1 123.82(14)
C4 C3 C2 121.43(16)
C5 C4 C3 118.11(18)
F1 C5 C6 118.92(18)
F1 C5 C4 118.23(19)
C6 C5 C4 122.85(17)
C5 C6 C7 118.60(17)
C6 C7 C2 121.02(17)
C9 C8 C13 118.73(15)
C9 C8 C1 115.86(14)
C13 C8 C1 125.27(15)
C10 C9 C8 121.33(17)
C11 C10 C9 117.8(2)
C12 C11 F2 118.59(18)
C12 C11 C10 123.29(18)
F2 C11 C10 118.1(2)
C11 C12 C13 118.58(18)
C8 C13 C12 120.30(18)
C19 C14 C15 119.86(15)
C19 C14 P2 121.40(13)
C15 C14 P2 118.57(13)
C16 C15 C14 119.44(17)
C17 C16 C15 120.31(17)
C16 C17 C18 120.57(17)
C17 C18 C19 119.62(18)
C14 C19 C18 120.18(17)
C21 C20 C25 119.46(17)
C21 C20 P2 123.43(14)
C25 C20 P2 117.10(14)
C20 C21 C22 119.40(19)
C23 C22 C21 120.6(2)
C22 C23 C24 120.3(2)
C23 C24 C25 119.8(2)
C24 C25 C20 120.4(2)
C31 C26 C27 119.44(18)
C31 C26 P2 120.25(15)
C27 C26 P2 119.97(15)
C26 C27 C28 119.2(2)
C29 C28 C27 119.7(2)
C30 C29 C28 121.1(2)
C29 C30 C31 120.6(2)
C26 C31 C30 119.8(2)

loop_
_geom_bond_atom_site_label_1
_geom_bond_atom_site_label_2
_geom_bond_distance
P2 C20 1.7936(17)
P2 C26 1.7967(17)
P2 C14 1.7984(16)
P2 C1 1.8385(16)
F1 C5 1.357(2)
F2 C11 1.365(2)
C1 C2 1.526(2)
C1 C8 1.530(2)
C2 C7 1.393(2)
C2 C3 1.395(2)
C3 C4 1.384(3)
C4 C5 1.370(3)
C5 C6 1.362(3)
C6 C7 1.388(3)
C8 C9 1.386(2)
C8 C13 1.394(2)
C9 C10 1.381(3)
C10 C11 1.376(3)
C11 C12 1.352(3)
C12 C13 1.393(3)
C14 C19 1.384(2)
C14 C15 1.393(2)
C15 C16 1.385(2)
C16 C17 1.374(3)
C17 C18 1.379(3)
C18 C19 1.386(3)
C20 C21 1.381(2)
C20 C25 1.385(3)
C21 C22 1.390(3)
C22 C23 1.365(3)
C23 C24 1.370(4)
C24 C25 1.382(3)
C26 C31 1.382(3)
C26 C27 1.394(3)
C27 C28 1.404(3)
C28 C29 1.363(4)
C29 C30 1.348(4)
C30 C31 1.385(3)

loop_
_geom_torsion_atom_site_label_1
_geom_torsion_atom_site_label_2
_geom_torsion_atom_site_label_3
_geom_torsion_atom_site_label_4
_geom_torsion
C20 P2 C1 C2 167.32(11)
C26 P2 C1 C2 -72.22(13)
C14 P2 C1 C2 50.87(13)
C20 P2 C1 C8 -61.19(13)
C26 P2 C1 C8 59.27(14)
C14 P2 C1 C8 -177.64(11)
C8 C1 C2 C7 129.20(16)
P2 C1 C2 C7 -98.45(16)
C8 C1 C2 C3 -48.2(2)
P2 C1 C2 C3 84.20(17)
C7 C2 C3 C4 1.7(3)
C1 C2 C3 C4 179.02(16)
C2 C3 C4 C5 -1.6(3)
C3 C4 C5 F1 179.76(18)
C3 C4 C5 C6 0.4(3)
F1 C5 C6 C7 -178.63(19)
C4 C5 C6 C7 0.7(3)
C5 C6 C7 C2 -0.7(3)
C3 C2 C7 C6 -0.5(3)
C1 C2 C7 C6 -178.01(17)
C2 C1 C8 C9 -98.18(18)
P2 C1 C8 C9 130.60(15)
C2 C1 C8 C13 77.4(2)
P2 C1 C8 C13 -53.9(2)
C13 C8 C9 C10 -0.9(3)
C1 C8 C9 C10 174.91(19)
C8 C9 C10 C11 0.4(3)
C9 C10 C11 C12 0.7(4)
C9 C10 C11 F2 -177.7(2)
F2 C11 C12 C13 177.17(18)
C10 C11 C12 C13 -1.2(3)
C9 C8 C13 C12 0.4(3)
C1 C8 C13 C12 -175.01(17)
C11 C12 C13 C8 0.6(3)
C20 P2 C14 C19 108.46(15)
C26 P2 C14 C19 -9.22(17)
C1 P2 C14 C19 -132.87(14)
C20 P2 C14 C15 -66.74(16)
C26 P2 C14 C15 175.59(14)
C1 P2 C14 C15 51.94(16)
C19 C14 C15 C16 1.3(3)
P2 C14 C15 C16 176.61(15)
C14 C15 C16 C17 -1.0(3)
C15 C16 C17 C18 -0.2(3)
C16 C17 C18 C19 1.0(3)
C15 C14 C19 C18 -0.6(3)
P2 C14 C19 C18 -175.69(15)
C17 C18 C19 C14 -0.6(3)
C26 P2 C20 C21 -125.29(16)
C14 P2 C20 C21 115.19(16)
C1 P2 C20 C21 -2.59(18)
C26 P2 C20 C25 56.19(17)
C14 P2 C20 C25 -63.33(17)
C1 P2 C20 C25 178.89(15)
C25 C20 C21 C22 -2.2(3)
P2 C20 C21 C22 179.36(16)
C20 C21 C22 C23 -0.8(3)
C21 C22 C23 C24 2.5(4)
C22 C23 C24 C25 -1.2(4)
C23 C24 C25 C20 -1.7(4)
C21 C20 C25 C24 3.4(3)
P2 C20 C25 C24 -178.01(19)
C20 P2 C26 C31 13.73(19)
C14 P2 C26 C31 130.40(16)
C1 P2 C26 C31 -107.82(17)
C20 P2 C26 C27 -173.04(15)
C14 P2 C26 C27 -56.37(18)
C1 P2 C26 C27 65.41(17)
C31 C26 C27 C28 1.1(3)
P2 C26 C27 C28 -172.16(16)
C26 C27 C28 C29 -2.0(3)
C27 C28 C29 C30 0.6(4)
C28 C29 C30 C31 1.8(4)
C27 C26 C31 C30 1.2(3)
P2 C26 C31 C30 174.47(18)
C29 C30 C31 C26 -2.7(4)

_cod_database_fobs_code 2108037
